data_2000217
loop_
_publ_author_name
'Gleason, W. B.'
'Brostrom, M.'
'Etter, M. C.'
'Johnson, R. B.'

_publ_section_title
;
 Structure of 4-cyano-4'-fluorobiphenyl
;
_journal_issue 10
_journal_name_full 'Acta Crystallographica Section C'
_journal_page_first 2131
_journal_page_last 2134
_journal_paper_doi 10.1107/S0108270191003451
_journal_volume 47
_journal_year 1991
_chemical_formula_sum 'C13 H8 F N'
_chemical_formula_weight 197.2
_symmetry_cell_setting orthorhombic
_symmetry_space_group_name_Hall '-P 2ac 2ab'
_symmetry_space_group_name_H-M 'P b c a'
_cell_angle_alpha 90
_cell_angle_beta 90
_cell_angle_gamma 90
_cell_formula_units_Z 8
_cell_length_a 22.525(2)
_cell_length_b 11.730(2)
_cell_length_c 7.568(2)
_cell_volume 1999.6(7)
_diffrn_radiation_type Mo
_diffrn_radiation_wavelength 0.71073
_exptl_absorpt_coefficient_mu 0.08
_exptl_crystal_density_diffrn 1.31
_exptl_crystal_F_000 816
_cod_data_source_file st0506.cif
_cod_data_source_block st0506a
_cod_original_cell_volume 1999.7
_cod_original_formula_sum 'C13 H8 F1 N1'
_cod_database_code 2000217

loop_
_atom_site_label
_atom_site_fract_x
_atom_site_fract_y
_atom_site_fract_z
F .35357(6) .43830(10) .9118(2)
N -.08874(9) .1531(2) .5207(4)
C1 .12393(9) .3035(2) .7222(3)
C2 .11024(10) .1878(2) .7120(3)
C3 .05552(10) .1502(2) .6621(4)
C4 .01139(9) .2280(2) .6212(3)
C5 .02313(10) .3432(2) .6333(3)
C6 .07856(10) .3797(2) .6831(3)
C7 .18414(9) .3410(2) .7715(3)
C8 .23329(9) .2741(2) .7296(3)
C9 .28991(10) .3066(2) .7751(4)
C10 .29683(10) .4064(2) .8636(3)
C11 .25075(12) .4758(2) .9064(3)
C12 .19429(10) .4430(2) .8596(3)
C13 -.04546(11) .1882(2) .5649(4)
H1 .1401 .1332 .7410
H2 .0478 .0705 .6555
H3 -.0070 .3969 .6069
H4 .0860 .4596 .6916
H5 .2277 .2044 .6681
H6 .3232 .2602 .7454
H7 .2574 .5455 .9673
H8 .1617 .4909 .8877
